data_4116041
loop_
_publ_author_name
'Justine P. Roth'
'Scott Lovell'
'James M. Mayer'

_publ_contact_author
;
James M. Mayer
Departement of Chemistry
University of Washington
Box 351700
Seattle
WA 98195-1700
USA
;
_publ_contact_author_email mayer@chem.washington.edu
_publ_contact_author_fax '(206) 865-8665'
_publ_contact_author_phone '(206) 543-2083'
_publ_section_title
;
 Intrinsic Barriers for Electron and Hydrogen Atom Transfer Reactions of
 Biomimetic Iron Complexes
;
_journal_name_full 'Journal of the American Chemical Society'
_journal_page_first 5486
_journal_page_last 5498
_journal_paper_doi 10.1021/ja9941328
_journal_volume 122
_journal_year 2000
_chemical_formula_moiety 'C18 H30 Fe N12^3+^ 3ClO4^-^'
_chemical_formula_sum 'C18 H30 Cl3 Fe N12 O12'
_chemical_formula_weight 768.74
_chemical_name_systematic
; 
 ? 
;
_space_group_IT_number 14
_symmetry_cell_setting monoclinic
_symmetry_space_group_name_Hall '-P 2ybc'
_symmetry_space_group_name_H-M 'P 1 21/c 1'
_atom_sites_solution_hydrogens geom
_atom_sites_solution_primary direct
_atom_sites_solution_secondary difmap
_audit_creation_method SHELXL-97
_cell_angle_alpha 90.00
_cell_angle_beta 90.450(4)
_cell_angle_gamma 90.00
_cell_formula_units_Z 4
_cell_length_a 17.5362(15)
_cell_length_b 14.1422(10)
_cell_length_c 12.580(2)
_cell_measurement_reflns_used 442
_cell_measurement_temperature 161(2)
_cell_volume 3119.7(6)
_computing_cell_refinement 'HKL SCALEPACK'
_computing_data_collection KappaCCD
_computing_data_reduction DENZO
_computing_molecular_graphics 'maXus, Zortep'
_computing_publication_material 'SHELXL-97 (Sheldrick, 1997)'
_computing_structure_refinement 'SHELXL-97 (Sheldrick, 1997)'
_computing_structure_solution SIR92
_diffrn_ambient_temperature 161(2)
_diffrn_measured_fraction_theta_full 0.947
_diffrn_measured_fraction_theta_max 0.947
_diffrn_measurement_device_type 'Nonius KappaCCD'
_diffrn_measurement_method '\f and \w scans'
_diffrn_radiation_monochromator graphite
_diffrn_radiation_source 'fine-focus sealed tube'
_diffrn_radiation_type MoK\a
_diffrn_radiation_wavelength 0.71070
_diffrn_reflns_av_R_equivalents 0.0854
_diffrn_reflns_av_sigmaI/netI 0.0744
_diffrn_reflns_limit_h_max 17
_diffrn_reflns_limit_h_min -17
_diffrn_reflns_limit_k_max 14
_diffrn_reflns_limit_k_min -14
_diffrn_reflns_limit_l_max 12
_diffrn_reflns_limit_l_min -12
_diffrn_reflns_number 27013
_diffrn_reflns_theta_full 20.90
_diffrn_reflns_theta_max 20.90
_diffrn_reflns_theta_min 2.17
_exptl_absorpt_coefficient_mu 0.817
_exptl_absorpt_correction_T_max 0.9759
_exptl_absorpt_correction_T_min 0.9155
_exptl_absorpt_correction_type scalepack
_exptl_crystal_colour red
_exptl_crystal_density_diffrn 1.637
_exptl_crystal_description plate
_exptl_crystal_F_000 1580
_exptl_crystal_size_max 0.11
_exptl_crystal_size_mid 0.05
_exptl_crystal_size_min 0.03
_refine_diff_density_max 0.605
_refine_diff_density_min -0.446
_refine_diff_density_rms 0.116
_refine_ls_extinction_method none
_refine_ls_goodness_of_fit_ref 1.154
_refine_ls_hydrogen_treatment 'H atoms riding'
_refine_ls_matrix_type full
_refine_ls_number_parameters 433
_refine_ls_number_reflns 3288
_refine_ls_number_restraints 0
_refine_ls_restrained_S_all 1.154
_refine_ls_R_factor_all 0.0896
_refine_ls_R_factor_gt 0.0635
_refine_ls_shift/su_max 0.136
_refine_ls_shift/su_mean 0.010
_refine_ls_structure_factor_coef Fsqd
_refine_ls_weighting_details 'w=1/[\s^2^(Fo^2^)+(0.0747P)^2^+12.9517P] where P=(Fo^2^+2Fc^2^)/3'
_refine_ls_weighting_scheme calc
_refine_ls_wR_factor_gt 0.1646
_refine_ls_wR_factor_ref 0.1845
_reflns_number_gt 2505
_reflns_number_total 3288
_reflns_threshold_expression >2sigma(I)
_cod_data_source_file ja9941328_3.cif
_cod_data_source_block shelxl
_cod_depositor_comments
;
The following automatic conversions were performed:

'_refine_ls_weighting_scheme' value 'calc
w=1/[\s^2^(Fo^2^)+(0.0747P)^2^+12.9517P] where P=(Fo^2^+2Fc^2^)/3'
was changed to 'calc'. New tag '_refine_ls_weighting_details' was
created. The value of the new tag was set to
'w=1/[\s^2^(Fo^2^)+(0.0747P)^2^+12.9517P] where P=(Fo^2^+2Fc^2^)/3'.

Automatic conversion script
Id: cif_fix_values 3143 2015-03-26 13:38:13Z robertas 
;
_cod_original_cell_volume 3119.8(6)
_cod_database_code 4116041

loop_
_symmetry_equiv_pos_as_xyz
'x, y, z'
'-x, y+1/2, -z+1/2'
'-x, -y, -z'
'x, -y-1/2, z-1/2'

loop_
_atom_site_label
_atom_site_type_symbol
_atom_site_fract_x
_atom_site_fract_y
_atom_site_fract_z
_atom_site_U_iso_or_equiv
_atom_site_adp_type
_atom_site_occupancy
_atom_site_calc_flag
_atom_site_refinement_flags
C1 C 0.6220(5) 0.5645(6) 0.4763(7) 0.035(2) Uani 1 d .
H1A H 0.5938 0.5998 0.5428 0.039 Uiso 1 d R
H1B H 0.6734 0.6044 0.4433 0.039 Uiso 1 d R
C2 C 0.5724(5) 0.5060(6) 0.3959(7) 0.038(2) Uani 1 d .
H2A H 0.5900 0.5131 0.3149 0.042 Uiso 1 d R
H2B H 0.5188 0.5245 0.4153 0.042 Uiso 1 d R
C3 C 0.6292(5) 0.4097(6) 0.5188(6) 0.028(2) Uani 1 d .
C4 C 0.7230(6) 0.2509(6) 0.7052(8) 0.045(3) Uani 1 d .
H4A H 0.7084 0.2501 0.7865 0.049 Uiso 1 d R
H4B H 0.7786 0.2265 0.6872 0.049 Uiso 1 d R
C5 C 0.6747(7) 0.1791(7) 0.6422(8) 0.056(3) Uani 1 d .
H5A H 0.6207 0.1618 0.6979 0.062 Uiso 1 d R
H5B H 0.7046 0.1250 0.6087 0.062 Uiso 1 d R
C6 C 0.6555(5) 0.3272(6) 0.5792(7) 0.032(2) Uani 1 d .
C7 C 0.5969(5) 0.5830(7) 0.7909(7) 0.042(3) Uani 1 d .
H7A H 0.5866 0.6455 0.7472 0.046 Uiso 1 d R
H7B H 0.5560 0.5242 0.7695 0.046 Uiso 1 d R
C8 C 0.5846(6) 0.5994(7) 0.9098(7) 0.049(3) Uani 1 d .
H8A H 0.5750 0.6768 0.9231 0.054 Uiso 1 d R
H8B H 0.5242 0.5585 0.9218 0.054 Uiso 1 d R
C9 C 0.7001(5) 0.5293(6) 0.8795(7) 0.035(2) Uani 1 d .
C10 C 0.8839(6) 0.4221(8) 0.8266(8) 0.057(3) Uani 1 d .
H10A H 0.9273 0.4668 0.7799 0.063 Uiso 1 d R
H10B H 0.8955 0.3545 0.8067 0.063 Uiso 1 d R
C11 C 0.8934(7) 0.4406(9) 0.9460(8) 0.064(3) Uani 1 d .
H11A H 0.9405 0.4911 0.9521 0.071 Uiso 1 d R
H11B H 0.9027 0.3566 0.9788 0.071 Uiso 1 d R
C12 C 0.7766(6) 0.4897(6) 0.8880(7) 0.035(2) Uani 1 d .
C13 C 0.7696(6) 0.7165(6) 0.6586(8) 0.043(3) Uani 1 d .
H13A H 0.7033 0.7393 0.6432 0.047 Uiso 1 d R
H13B H 0.7762 0.7112 0.7433 0.047 Uiso 1 d R
C14 C 0.8216(6) 0.7714(7) 0.5851(8) 0.052(3) Uani 1 d .
H14A H 0.8483 0.8164 0.6326 0.057 Uiso 1 d R
H14B H 0.7972 0.8281 0.5500 0.057 Uiso 1 d R
C15 C 0.8373(5) 0.6185(6) 0.5558(7) 0.027(2) Uani 1 d .
C16 C 0.8577(6) 0.3654(6) 0.5014(7) 0.043(3) Uani 1 d .
H16A H 0.7984 0.3469 0.4534 0.048 Uiso 1 d R
H16B H 0.8775 0.3263 0.5660 0.048 Uiso 1 d R
C17 C 0.9158(6) 0.4062(7) 0.4199(8) 0.049(3) Uani 1 d .
H17A H 0.9737 0.3840 0.4398 0.054 Uiso 1 d R
H17B H 0.9163 0.3926 0.3185 0.054 Uiso 1 d R
C18 C 0.8607(5) 0.5230(7) 0.5148(7) 0.031(2) Uani 1 d .
Cl1 Cl 0.50316(15) 0.32484(17) 0.82694(18) 0.0466(7) Uani 1 d .
Cl2 Cl 0.76782(14) 0.53172(15) 0.25667(16) 0.0379(7) Uani 1 d .
Cl3 Cl 0.98974(17) 0.7757(2) 0.3166(2) 0.0626(9) Uani 1 d .
Fe1 Fe 0.74224(7) 0.48379(8) 0.66350(9) 0.0278(4) Uani 1 d .
N1 N 0.5804(4) 0.4087(5) 0.4360(6) 0.039(2) Uani 1 d .
H1 H 0.5437 0.3429 0.4131 0.043 Uiso 1 d R
N2 N 0.6555(4) 0.4914(5) 0.5490(5) 0.0331(19) Uani 1 d .
N3 N 0.6376(5) 0.2376(5) 0.5623(6) 0.044(2) Uani 1 d .
H3 H 0.6049 0.2206 0.5047 0.048 Uiso 1 d R
N4 N 0.7036(4) 0.3449(5) 0.6554(6) 0.0352(19) Uani 1 d .
N5 N 0.6558(5) 0.5627(6) 0.9559(6) 0.052(2) Uani 1 d .
H5 H 0.6598 0.5693 1.0300 0.057 Uiso 1 d R
N6 N 0.6728(4) 0.5370(5) 0.7832(5) 0.0316(18) Uani 1 d .
N7 N 0.8188(5) 0.4787(6) 0.9755(6) 0.053(2) Uani 1 d .
H7 H 0.8035 0.5120 1.0498 0.059 Uiso 1 d R
N8 N 0.8067(4) 0.4600(5) 0.7999(6) 0.037(2) Uani 1 d .
N9 N 0.9129(5) 0.5080(5) 0.4416(6) 0.043(2) Uani 1 d .
H9 H 0.9245 0.5631 0.3875 0.048 Uiso 1 d R
N10 N 0.8291(4) 0.4517(5) 0.5579(5) 0.0311(18) Uani 1 d .
N11 N 0.8645(4) 0.7010(5) 0.5283(6) 0.041(2) Uani 1 d .
H11 H 0.9174 0.6946 0.4578 0.045 Uiso 1 d R
N12 N 0.7830(4) 0.6159(5) 0.6238(5) 0.0318(18) Uani 1 d .
O1 O 0.4613(5) 0.4080(5) 0.8486(6) 0.077(3) Uani 1 d .
O2 O 0.5032(6) 0.3077(6) 0.7175(6) 0.093(3) Uani 1 d .
O3 O 0.4729(6) 0.2497(5) 0.8866(7) 0.089(3) Uani 1 d .
O4 O 0.5787(5) 0.3421(8) 0.8666(8) 0.117(4) Uani 1 d .
O5 O 0.7120(4) 0.5523(5) 0.1749(5) 0.058(2) Uani 1 d .
O6 O 0.7765(4) 0.6133(4) 0.3231(5) 0.0461(18) Uani 1 d .
O7 O 0.7431(4) 0.4523(4) 0.3185(5) 0.0434(17) Uani 1 d .
O8 O 0.8386(4) 0.5101(5) 0.2053(5) 0.062(2) Uani 1 d .
O9 O 0.9761(6) 0.6821(6) 0.3486(10) 0.121(4) Uani 1 d .
O10 O 1.0679(4) 0.7978(6) 0.3177(7) 0.083(3) Uani 1 d .
O11 O 0.9342(14) 0.8272(13) 0.345(3) 0.113(8) Uani 0.50 d P
O11A O 0.9721(15) 0.8175(19) 0.4254(16) 0.126(10) Uani 0.50 d P
O12 O 0.9514(11) 0.8401(18) 0.251(2) 0.106(8) Uani 0.50 d P
O12A O 0.9796(11) 0.7515(15) 0.2006(12) 0.082(6) Uani 0.50 d P

loop_
_atom_site_aniso_label
_atom_site_aniso_U_11
_atom_site_aniso_U_22
_atom_site_aniso_U_33
_atom_site_aniso_U_23
_atom_site_aniso_U_13
_atom_site_aniso_U_12
C1 0.039(6) 0.036(5) 0.030(5) 0.012(4) 0.004(4) 0.009(4)
C2 0.036(6) 0.045(6) 0.034(6) 0.003(5) -0.004(5) 0.007(5)
C3 0.024(5) 0.036(6) 0.024(5) 0.004(4) -0.005(4) 0.003(4)
C4 0.062(7) 0.027(5) 0.046(6) 0.015(5) -0.001(5) 0.007(5)
C5 0.074(8) 0.033(6) 0.061(7) 0.001(5) -0.012(6) 0.001(6)
C6 0.032(6) 0.035(6) 0.029(5) 0.000(5) 0.004(5) 0.003(5)
C7 0.033(6) 0.047(6) 0.046(6) -0.003(5) 0.010(5) 0.006(5)
C8 0.047(7) 0.057(7) 0.042(6) -0.004(5) 0.003(5) 0.008(5)
C9 0.041(7) 0.035(6) 0.029(6) -0.002(4) 0.006(5) -0.007(5)
C10 0.045(7) 0.069(7) 0.057(7) -0.008(6) -0.012(6) 0.015(6)
C11 0.055(8) 0.100(9) 0.037(6) -0.003(6) -0.024(6) 0.002(7)
C12 0.051(7) 0.038(6) 0.017(5) -0.005(4) 0.000(5) -0.011(5)
C13 0.067(7) 0.014(5) 0.047(6) -0.006(4) 0.006(5) -0.004(5)
C14 0.061(8) 0.026(6) 0.068(7) -0.011(5) 0.006(6) -0.002(5)
C15 0.029(6) 0.030(6) 0.021(5) -0.004(4) 0.001(5) -0.005(4)
C16 0.062(7) 0.045(6) 0.024(5) 0.003(4) 0.005(5) 0.016(5)
C17 0.044(7) 0.061(7) 0.043(6) -0.012(5) -0.003(5) 0.018(5)
C18 0.026(6) 0.050(6) 0.016(5) 0.001(5) 0.000(4) 0.003(5)
Cl1 0.0597(19) 0.0430(15) 0.0373(15) 0.0122(12) 0.0013(13) 0.0072(13)
Cl2 0.0523(17) 0.0383(14) 0.0229(13) -0.0007(11) -0.0055(12) 0.0036(12)
Cl3 0.051(2) 0.078(2) 0.058(2) 0.0341(17) -0.0001(15) -0.0047(18)
Fe1 0.0369(8) 0.0265(7) 0.0201(7) -0.0020(5) -0.0008(6) -0.0005(6)
N1 0.041(5) 0.043(5) 0.033(5) 0.007(4) -0.013(4) -0.008(4)
N2 0.038(5) 0.036(5) 0.026(4) 0.003(4) 0.005(4) 0.001(4)
N3 0.063(6) 0.026(5) 0.043(5) -0.003(4) -0.019(4) -0.006(4)
N4 0.046(5) 0.030(4) 0.030(4) 0.005(4) -0.006(4) 0.001(4)
N5 0.061(6) 0.069(6) 0.025(5) -0.009(4) 0.013(5) -0.006(5)
N6 0.039(5) 0.035(4) 0.021(4) -0.005(3) -0.004(4) -0.005(4)
N7 0.056(6) 0.079(6) 0.024(5) -0.004(4) -0.008(4) 0.003(5)
N8 0.038(5) 0.038(5) 0.036(5) 0.001(4) -0.007(4) 0.003(4)
N9 0.049(6) 0.047(5) 0.033(5) -0.001(4) -0.006(4) 0.007(4)
N10 0.039(5) 0.032(4) 0.022(4) -0.010(4) 0.000(4) 0.004(4)
N11 0.038(5) 0.040(5) 0.046(5) 0.000(4) -0.002(4) -0.010(4)
N12 0.043(5) 0.024(4) 0.028(4) -0.002(3) 0.000(4) -0.003(4)
O1 0.116(7) 0.060(5) 0.054(5) 0.011(4) 0.002(5) 0.035(5)
O2 0.150(9) 0.088(6) 0.042(5) -0.008(4) 0.011(5) 0.013(6)
O3 0.138(8) 0.049(5) 0.081(6) 0.009(4) 0.024(5) -0.024(5)
O4 0.064(7) 0.175(10) 0.113(8) 0.060(7) -0.029(6) -0.007(6)
O5 0.072(5) 0.057(4) 0.045(4) 0.007(3) -0.030(4) 0.006(4)
O6 0.068(5) 0.038(4) 0.032(4) -0.003(3) -0.006(3) 0.000(3)
O7 0.058(5) 0.037(4) 0.035(4) 0.006(3) 0.001(3) -0.005(3)
O8 0.064(5) 0.078(5) 0.044(4) 0.002(4) 0.019(4) 0.019(4)
O9 0.106(8) 0.053(6) 0.204(11) -0.013(6) 0.081(8) -0.033(5)
O10 0.049(6) 0.101(6) 0.099(6) 0.056(5) -0.021(4) -0.030(5)
O11 0.12(2) 0.056(12) 0.16(3) 0.026(16) 0.038(19) 0.054(13)
O11A 0.15(2) 0.17(2) 0.056(13) -0.043(13) 0.055(13) -0.118(18)
O12 0.059(13) 0.15(2) 0.112(18) 0.064(17) -0.001(12) 0.014(13)
O12A 0.082(13) 0.118(15) 0.045(10) 0.032(10) -0.024(9) -0.054(12)

loop_
_atom_type_symbol
_atom_type_description
_atom_type_scat_dispersion_real
_atom_type_scat_dispersion_imag
_atom_type_scat_source
C C 0.0033 0.0016 'International Tables Vol C Tables 4.2.6.8 and 6.1.1.4'
H H 0.0000 0.0000 'International Tables Vol C Tables 4.2.6.8 and 6.1.1.4'
Cl Cl 0.1484 0.1585 'International Tables Vol C Tables 4.2.6.8 and 6.1.1.4'
Fe Fe 0.3463 0.8444 'International Tables Vol C Tables 4.2.6.8 and 6.1.1.4'
N N 0.0061 0.0033 'International Tables Vol C Tables 4.2.6.8 and 6.1.1.4'
O O 0.0106 0.0060 'International Tables Vol C Tables 4.2.6.8 and 6.1.1.4'

loop_
_geom_angle_atom_site_label_1
_geom_angle_atom_site_label_2
_geom_angle_atom_site_label_3
_geom_angle
N2 C1 C2 104.1(7)
N2 C1 H1A 91.4
C2 C1 H1A 118.9
N2 C1 H1B 104.8
C2 C1 H1B 117.5
H1A C1 H1B 114.5
N1 C2 C1 102.8(7)
N1 C2 H2A 112.7
C1 C2 H2A 113.7
N1 C2 H2B 104.3
C1 C2 H2B 102.8
H2A C2 H2B 118.8
N2 C3 N1 117.3(7)
N2 C3 C6 116.5(7)
N1 C3 C6 126.2(8)
N4 C4 C5 104.2(7)
N4 C4 H4A 110.9
C5 C4 H4A 110.8
N4 C4 H4B 113.8
C5 C4 H4B 100.3
H4A C4 H4B 115.7
N3 C5 C4 102.9(7)
N3 C5 H5A 99.7
C4 C5 H5A 105.4
N3 C5 H5B 111.7
C4 C5 H5B 115.1
H5A C5 H5B 119.7
N4 C6 N3 117.2(8)
N4 C6 C3 115.5(8)
N3 C6 C3 127.3(8)
N6 C7 C8 105.3(7)
N6 C7 H7A 118.8
C8 C7 H7A 110.9
N6 C7 H7B 103.3
C8 C7 H7B 104.5
H7A C7 H7B 112.7
N5 C8 C7 101.9(7)
N5 C8 H8A 114.5
C7 C8 H8A 108.5
N5 C8 H8B 121.5
C7 C8 H8B 100.3
H8A C8 H8B 108.3
N6 C9 N5 115.5(9)
N6 C9 C12 115.6(8)
N5 C9 C12 128.9(9)
N8 C10 C11 104.5(8)
N8 C10 H10A 106.8
C11 C10 H10A 109.8
N8 C10 H10B 118.0
C11 C10 H10B 112.6
H10A C10 H10B 104.9
N7 C11 C10 102.8(8)
N7 C11 H11A 114.7
C10 C11 H11A 104.9
N7 C11 H11B 112.0
C10 C11 H11B 99.8
H11A C11 H11B 119.6
N8 C12 N7 116.2(9)
N8 C12 C9 116.2(8)
N7 C12 C9 127.6(9)
N12 C13 C14 102.1(7)
N12 C13 H13A 110.8
C14 C13 H13A 110.2
N12 C13 H13B 101.9
C14 C13 H13B 125.4
H13A C13 H13B 105.7
N11 C14 C13 105.5(7)
N11 C14 H14A 119.9
C13 C14 H14A 104.2
N11 C14 H14B 123.6
C13 C14 H14B 114.7
H14A C14 H14B 87.1
N12 C15 N11 118.4(8)
N12 C15 C18 114.1(8)
N11 C15 C18 127.5(8)
N10 C16 C17 103.5(7)
N10 C16 H16A 97.0
C17 C16 H16A 108.1
N10 C16 H16B 99.9
C17 C16 H16B 119.6
H16A C16 H16B 123.2
N9 C17 C16 102.6(7)
N9 C17 H17A 105.8
C16 C17 H17A 110.7
N9 C17 H17B 109.3
C16 C17 H17B 127.1
H17A C17 H17B 99.8
N10 C18 N9 118.4(8)
N10 C18 C15 116.4(8)
N9 C18 C15 125.1(9)
O2 Cl1 O3 113.4(5)
O2 Cl1 O1 109.8(5)
O3 Cl1 O1 109.1(5)
O2 Cl1 O4 111.4(6)
O3 Cl1 O4 107.2(6)
O1 Cl1 O4 105.7(6)
O6 Cl2 O7 110.2(4)
O6 Cl2 O8 110.3(4)
O7 Cl2 O8 110.0(4)
O6 Cl2 O5 108.7(4)
O7 Cl2 O5 109.7(4)
O8 Cl2 O5 107.8(4)
O12 Cl3 O11 55.0(13)
O12 Cl3 O9 134.5(11)
O11 Cl3 O9 109.0(11)
O12 Cl3 O10 109.0(9)
O11 Cl3 O10 128.2(13)
O9 Cl3 O10 112.0(6)
O12 Cl3 O11A 100.1(17)
O11 Cl3 O11A 50.3(15)
O9 Cl3 O11A 94.1(10)
O10 Cl3 O11A 96.3(10)
O12 Cl3 O12A 61.7(12)
O11 Cl3 O12A 108.6(16)
O9 Cl3 O12A 92.6(9)
O10 Cl3 O12A 99.7(8)
O11A Cl3 O12A 158.9(15)
N12 Fe1 N8 99.2(3)
N12 Fe1 N10 77.6(3)
N8 Fe1 N10 95.5(3)
N12 Fe1 N4 163.1(3)
N8 Fe1 N4 93.6(3)
N10 Fe1 N4 90.1(3)
N12 Fe1 N6 93.1(3)
N8 Fe1 N6 77.2(3)
N10 Fe1 N6 167.3(3)
N4 Fe1 N6 100.6(3)
N12 Fe1 N2 92.2(3)
N8 Fe1 N2 165.3(3)
N10 Fe1 N2 96.0(3)
N4 Fe1 N2 77.3(3)
N6 Fe1 N2 93.0(3)
C3 N1 C2 108.3(7)
C3 N1 H1 123.2
C2 N1 H1 127.6
C3 N2 C1 107.3(7)
C3 N2 Fe1 114.2(5)
C1 N2 Fe1 137.5(6)
C6 N3 C5 109.3(7)
C6 N3 H3 120.4
C5 N3 H3 130.3
C6 N4 C4 106.3(7)
C6 N4 Fe1 115.4(6)
C4 N4 Fe1 137.7(6)
C9 N5 C8 110.0(8)
C9 N5 H5 135.6
C8 N5 H5 114.4
C9 N6 C7 107.4(7)
C9 N6 Fe1 115.3(6)
C7 N6 Fe1 137.3(5)
C12 N7 C11 108.9(8)
C12 N7 H7 121.6
C11 N7 H7 127.3
C12 N8 C10 107.3(7)
C12 N8 Fe1 115.5(6)
C10 N8 Fe1 137.1(6)
C18 N9 C17 108.2(8)
C18 N9 H9 118.0
C17 N9 H9 126.7
C18 N10 C16 107.1(7)
C18 N10 Fe1 115.0(6)
C16 N10 Fe1 136.9(6)
C15 N11 C14 106.9(8)
C15 N11 H11 112.6
C14 N11 H11 140.3
C15 N12 C13 106.6(7)
C15 N12 Fe1 116.5(6)
C13 N12 Fe1 136.8(6)
O11A O11 O12 133(3)
O11A O11 Cl3 75.8(18)
O12 O11 Cl3 67.7(17)
O11 O11A Cl3 53.9(12)
O11 O12 Cl3 57.3(12)
O11 O12 O12A 111.6(19)
Cl3 O12 O12A 62.8(11)
O12 O12A Cl3 55.5(10)

loop_
_geom_bond_atom_site_label_1
_geom_bond_atom_site_label_2
_geom_bond_distance
C1 N2 1.497(10)
C1 C2 1.565(13)
C1 H1A 1.0955
C1 H1B 1.1442
C2 N1 1.471(11)
C2 H2A 1.0718
C2 H2B 1.0075
C3 N2 1.300(10)
C3 N1 1.343(10)
C3 C6 1.465(12)
C4 N4 1.508(11)
C4 C5 1.540(13)
C4 H4A 1.0563
C4 H4B 1.0604
C5 N3 1.451(12)
C5 H5A 1.2075
C5 H5B 1.0205
C6 N4 1.296(11)
C6 N3 1.323(11)
C7 N6 1.484(11)
C7 C8 1.531(13)
C7 H7A 1.0557
C7 H7B 1.1293
C8 N5 1.468(13)
C8 H8A 1.1202
C8 H8B 1.2173
C9 N6 1.305(11)
C9 N5 1.327(11)
C9 C12 1.457(13)
C10 N8 1.492(12)
C10 C11 1.532(14)
C10 H10A 1.1537
C10 H10B 1.0093
C11 N7 1.465(14)
C11 H11A 1.0941
C11 H11B 1.2677
C12 N8 1.300(11)
C12 N7 1.331(12)
C13 N12 1.507(11)
C13 C14 1.518(13)
C13 H13A 1.2205
C13 H13B 1.0735
C14 N11 1.442(12)
C14 H14A 0.9884
C14 H14B 1.0090
C15 N12 1.285(11)
C15 N11 1.308(11)
C15 C18 1.504(12)
C16 N10 1.500(11)
C16 C17 1.562(14)
C16 H16A 1.2266
C16 H16B 1.0404
C17 N9 1.466(12)
C17 H17A 1.0900
C17 H17B 1.2902
C18 N10 1.274(11)
C18 N9 1.321(11)
Cl1 O2 1.398(8)
Cl1 O3 1.407(8)
Cl1 O1 1.414(8)
Cl1 O4 1.433(9)
Cl2 O6 1.432(6)
Cl2 O7 1.436(6)
Cl2 O8 1.438(7)
Cl2 O5 1.444(6)
Cl3 O12 1.397(19)
Cl3 O11 1.27(2)
Cl3 O9 1.404(9)
Cl3 O10 1.406(8)
Cl3 O11A 1.525(18)
Cl3 O12A 1.508(16)
Fe1 N12 2.064(7)
Fe1 N8 2.075(7)
Fe1 N10 2.079(7)
Fe1 N4 2.080(7)
Fe1 N6 2.085(7)
Fe1 N2 2.089(7)
N1 H1 1.1663
N3 H3 0.9514
N5 H5 0.9389
N7 H7 1.0823
N9 H9 1.0554
N11 H11 1.2916
O11 O11A 1.21(3)
O11 O12 1.24(3)
O12 O12A 1.49(3)

loop_
_geom_hbond_atom_site_label_D
_geom_hbond_atom_site_label_H
_geom_hbond_atom_site_label_A
_geom_hbond_distance_DH
_geom_hbond_distance_HA
_geom_hbond_distance_DA
_geom_hbond_angle_DHA
_geom_hbond_site_symmetry_A
N1 H1 O3 1.17 1.83 2.990(12) 170.6 4_565
N3 H3 O4 0.95 2.00 2.891(11) 155.0 4_565
N5 H5 O5 0.94 2.05 2.923(10) 154.4 1_556
N7 H7 O8 1.08 2.05 2.942(10) 138.1 1_556
N9 H9 O9 1.06 1.97 2.946(11) 151.7 .
N11 H11 O11 1.29 2.37 3.17(3) 116.6 .

loop_
_geom_torsion_atom_site_label_1
_geom_torsion_atom_site_label_2
_geom_torsion_atom_site_label_3
_geom_torsion_atom_site_label_4
_geom_torsion
N2 C1 C2 N1 3.0(9)
N4 C4 C5 N3 3.0(10)
N2 C3 C6 N4 -1.2(12)
N1 C3 C6 N4 179.1(8)
N2 C3 C6 N3 -178.9(9)
N1 C3 C6 N3 1.5(15)
N6 C7 C8 N5 1.2(10)
N8 C10 C11 N7 4.9(11)
N6 C9 C12 N8 -5.0(12)
N5 C9 C12 N8 178.6(9)
N6 C9 C12 N7 176.3(9)
N5 C9 C12 N7 -0.1(16)
N12 C13 C14 N11 -6.8(10)
N10 C16 C17 N9 0.6(9)
N12 C15 C18 N10 -5.6(11)
N11 C15 C18 N10 176.0(8)
N12 C15 C18 N9 177.2(8)
N11 C15 C18 N9 -1.2(14)
N2 C3 N1 C2 3.0(11)
C6 C3 N1 C2 -177.4(8)
C1 C2 N1 C3 -3.5(9)
N1 C3 N2 C1 -0.9(10)
C6 C3 N2 C1 179.4(7)
N1 C3 N2 Fe1 -171.7(6)
C6 C3 N2 Fe1 8.6(10)
C2 C1 N2 C3 -1.5(9)
C2 C1 N2 Fe1 166.1(6)
N12 Fe1 N2 C3 157.4(6)
N8 Fe1 N2 C3 -61.7(14)
N10 Fe1 N2 C3 79.6(6)
N4 Fe1 N2 C3 -9.2(6)
N6 Fe1 N2 C3 -109.4(6)
N12 Fe1 N2 C1 -9.6(8)
N8 Fe1 N2 C1 131.3(11)
N10 Fe1 N2 C1 -87.4(8)
N4 Fe1 N2 C1 -176.2(9)
N6 Fe1 N2 C1 83.6(8)
N4 C6 N3 C5 3.8(12)
C3 C6 N3 C5 -178.5(9)
C4 C5 N3 C6 -4.0(11)
N3 C6 N4 C4 -1.6(11)
C3 C6 N4 C4 -179.6(7)
N3 C6 N4 Fe1 171.0(6)
C3 C6 N4 Fe1 -6.9(10)
C5 C4 N4 C6 -1.1(10)
C5 C4 N4 Fe1 -171.2(7)
N12 Fe1 N4 C6 -44.0(14)
N8 Fe1 N4 C6 177.0(7)
N10 Fe1 N4 C6 -87.4(7)
N6 Fe1 N4 C6 99.4(7)
N2 Fe1 N4 C6 8.7(6)
N12 Fe1 N4 C4 125.5(11)
N8 Fe1 N4 C4 -13.5(9)
N10 Fe1 N4 C4 82.0(9)
N6 Fe1 N4 C4 -91.1(9)
N2 Fe1 N4 C4 178.1(9)
N6 C9 N5 C8 1.0(11)
C12 C9 N5 C8 177.5(9)
C7 C8 N5 C9 -1.4(10)
N5 C9 N6 C7 -0.1(10)
C12 C9 N6 C7 -177.1(7)
N5 C9 N6 Fe1 -179.7(6)
C12 C9 N6 Fe1 3.4(10)
C8 C7 N6 C9 -0.8(10)
C8 C7 N6 Fe1 178.7(6)
N12 Fe1 N6 C9 -99.7(6)
N8 Fe1 N6 C9 -1.0(6)
N10 Fe1 N6 C9 -57.1(15)
N4 Fe1 N6 C9 90.3(6)
N2 Fe1 N6 C9 167.9(6)
N12 Fe1 N6 C7 80.9(8)
N8 Fe1 N6 C7 179.6(9)
N10 Fe1 N6 C7 123.5(13)
N4 Fe1 N6 C7 -89.1(8)
N2 Fe1 N6 C7 -11.5(8)
N8 C12 N7 C11 4.2(12)
C9 C12 N7 C11 -177.1(9)
C10 C11 N7 C12 -5.5(12)
N7 C12 N8 C10 -0.8(11)
C9 C12 N8 C10 -179.6(8)
N7 C12 N8 Fe1 -177.1(6)
C9 C12 N8 Fe1 4.1(10)
C11 C10 N8 C12 -2.8(11)
C11 C10 N8 Fe1 172.3(7)
N12 Fe1 N8 C12 89.3(6)
N10 Fe1 N8 C12 167.7(6)
N4 Fe1 N8 C12 -101.9(6)
N6 Fe1 N8 C12 -1.8(6)
N2 Fe1 N8 C12 -51.0(14)
N12 Fe1 N8 C10 -85.5(9)
N10 Fe1 N8 C10 -7.2(9)
N4 Fe1 N8 C10 83.3(9)
N6 Fe1 N8 C10 -176.6(10)
N2 Fe1 N8 C10 134.1(12)
N10 C18 N9 C17 5.9(11)
C15 C18 N9 C17 -176.9(8)
C16 C17 N9 C18 -3.4(10)
N9 C18 N10 C16 -5.4(10)
C15 C18 N10 C16 177.1(7)
N9 C18 N10 Fe1 -175.6(6)
C15 C18 N10 Fe1 7.0(9)
C17 C16 N10 C18 2.5(9)
C17 C16 N10 Fe1 169.5(6)
N12 Fe1 N10 C18 -4.9(6)
N8 Fe1 N10 C18 -103.1(6)
N4 Fe1 N10 C18 163.3(6)
N6 Fe1 N10 C18 -48.7(15)
N2 Fe1 N10 C18 86.1(6)
N12 Fe1 N10 C16 -171.1(8)
N8 Fe1 N10 C16 90.7(8)
N4 Fe1 N10 C16 -2.9(8)
N6 Fe1 N10 C16 145.1(12)
N2 Fe1 N10 C16 -80.1(8)
N12 C15 N11 C14 -1.1(11)
C18 C15 N11 C14 177.2(8)
C13 C14 N11 C15 5.2(10)
N11 C15 N12 C13 -3.6(11)
C18 C15 N12 C13 177.9(7)
N11 C15 N12 Fe1 179.8(6)
C18 C15 N12 Fe1 1.2(9)
C14 C13 N12 C15 6.3(10)
C14 C13 N12 Fe1 -178.1(7)
N8 Fe1 N12 C15 95.4(6)
N10 Fe1 N12 C15 1.7(6)
N4 Fe1 N12 C15 -43.0(14)
N6 Fe1 N12 C15 172.9(6)
N2 Fe1 N12 C15 -93.9(6)
N8 Fe1 N12 C13 -79.9(9)
N10 Fe1 N12 C13 -173.6(9)
N4 Fe1 N12 C13 141.7(10)
N6 Fe1 N12 C13 -2.4(9)
N2 Fe1 N12 C13 90.8(8)
O12 Cl3 O11 O11A -149(2)
O9 Cl3 O11 O11A 79.2(17)
O10 Cl3 O11 O11A -61.8(18)
O12A Cl3 O11 O11A 178.8(13)
O9 Cl3 O11 O12 -131.6(16)
O10 Cl3 O11 O12 87(2)
O11A Cl3 O11 O12 149(2)
O12A Cl3 O11 O12 -32.0(19)
O12 O11 O11A Cl3 -40(3)
O12 Cl3 O11A O11 25.2(19)
O9 Cl3 O11A O11 -111.4(16)
O10 Cl3 O11A O11 135.9(16)
O12A Cl3 O11A O11 -3(3)
O11A O11 O12 Cl3 42(3)
O11A O11 O12 O12A 76(4)
Cl3 O11 O12 O12A 33.1(18)
O9 Cl3 O12 O11 83(2)
O10 Cl3 O12 O11 -123.9(17)
O11A Cl3 O12 O11 -23.6(19)
O12A Cl3 O12 O11 145(2)
O11 Cl3 O12 O12A -145(2)
O9 Cl3 O12 O12A -62.6(17)
O10 Cl3 O12 O12A 90.9(11)
O11A Cl3 O12 O12A -168.8(10)
O11 O12 O12A Cl3 -31.1(18)
O11 Cl3 O12A O12 29.6(16)
O9 Cl3 O12A O12 140.7(11)
O10 Cl3 O12A O12 -106.5(11)
O11A Cl3 O12A O12 32(3)
